data_2223395
loop_
_publ_author_name
'Chohan, Zahid H.'
'Shad, Hazoor A.'
'Tahir, M. Nawaz'

_publ_section_title
;
 4-[(<i>E</i>)-(5-Bromo-2-hydroxyphenyl)methylideneamino]benzenesulfonamide
;
_journal_coeditor_code HB5090
_journal_issue 10
_journal_name_full 'Acta Crystallographica Section E'
_journal_page_first o2426
_journal_paper_doi 10.1107/S1600536809036010
_journal_volume 65
_journal_year 2009
_chemical_formula_iupac 'C13 H11 Br N2 O3 S'
_chemical_formula_moiety 'C13 H11 Br N2 O3 S'
_chemical_formula_sum 'C13 H11 Br N2 O3 S'
_chemical_formula_weight 355.21
_chemical_name_systematic
;
4-[(<i>E</i>)-(5-Bromo-2-hydroxyphenyl)methylideneamino]benzenesulfonamide
;
_space_group_IT_number 4
_symmetry_cell_setting monoclinic
_symmetry_space_group_name_Hall 'P 2yb'
_symmetry_space_group_name_H-M 'P 1 21 1'
_atom_sites_solution_hydrogens geom
_atom_sites_solution_primary direct
_atom_sites_solution_secondary difmap
_audit_creation_method SHELXL-97
_cell_angle_alpha 90
_cell_angle_beta 94.44(2)
_cell_angle_gamma 90
_cell_formula_units_Z 2
_cell_length_a 6.1224(15)
_cell_length_b 4.5263(13)
_cell_length_c 23.445(9)
_cell_measurement_reflns_used 1653
_cell_measurement_temperature 100(2)
_cell_measurement_theta_max 25.49
_cell_measurement_theta_min 3.34
_cell_volume 647.8(3)
_computing_cell_refinement 'SAINT (Bruker, 2007)'
_computing_data_collection 'APEX2 (Bruker, 2007)'
_computing_data_reduction 'SAINT (Bruker, 2007)'
_computing_molecular_graphics 'ORTEP-3 for Windows (Farrugia, 1997) and PLATON (Spek, 2009)'
_computing_publication_material
;
WinGX (Farrugia, 1999) and PLATON (Spek, 2009)
;
_computing_structure_refinement 'SHELXL97 (Sheldrick, 2008)'
_computing_structure_solution 'SHELXS97 (Sheldrick, 2008)'
_diffrn_ambient_temperature 100(2)
_diffrn_detector_area_resol_mean 7.80
_diffrn_measured_fraction_theta_full 0.996
_diffrn_measured_fraction_theta_max 0.996
_diffrn_measurement_device_type 'Bruker Kappa APEXII CCD'
_diffrn_measurement_method \w
_diffrn_radiation_monochromator graphite
_diffrn_radiation_source 'fine-focus sealed tube'
_diffrn_radiation_type MoK\a
_diffrn_radiation_wavelength 0.71073
_diffrn_reflns_av_R_equivalents 0.0419
_diffrn_reflns_av_sigmaI/netI 0.0532
_diffrn_reflns_limit_h_max 7
_diffrn_reflns_limit_h_min -6
_diffrn_reflns_limit_k_max 5
_diffrn_reflns_limit_k_min -2
_diffrn_reflns_limit_l_max 28
_diffrn_reflns_limit_l_min -28
_diffrn_reflns_number 3181
_diffrn_reflns_theta_full 25.49
_diffrn_reflns_theta_max 25.49
_diffrn_reflns_theta_min 3.34
_diffrn_standards_number 0
_exptl_absorpt_coefficient_mu 3.342
_exptl_absorpt_correction_T_max 0.587
_exptl_absorpt_correction_T_min 0.482
_exptl_absorpt_correction_type multi-scan
_exptl_absorpt_process_details '(SADABS; Bruker, 2005)'
_exptl_crystal_colour Yellow
_exptl_crystal_density_diffrn 1.821
_exptl_crystal_density_method 'not measured'
_exptl_crystal_description prismatic
_exptl_crystal_F_000 356
_exptl_crystal_size_max 0.22
_exptl_crystal_size_mid 0.20
_exptl_crystal_size_min 0.16
_refine_diff_density_max 0.710
_refine_diff_density_min -1.128
_refine_ls_abs_structure_details 'Flack (1983), 279 Friedal pairs'
_refine_ls_abs_structure_Flack 0.025(16)
_refine_ls_goodness_of_fit_ref 1.001
_refine_ls_hydrogen_treatment mixed
_refine_ls_matrix_type full
_refine_ls_number_parameters 188
_refine_ls_number_reflns 1653
_refine_ls_number_restraints 1
_refine_ls_restrained_S_all 1.001
_refine_ls_R_factor_all 0.0446
_refine_ls_R_factor_gt 0.0374
_refine_ls_shift/su_max 0.001
_refine_ls_shift/su_mean 0.000
_refine_ls_structure_factor_coef Fsqd
_refine_ls_weighting_details 'calc w=1/[\s^2^(Fo^2^)+(0.0554P)^2^] where P=(Fo^2^+2Fc^2^)/3'
_refine_ls_weighting_scheme calc
_refine_ls_wR_factor_gt 0.0841
_refine_ls_wR_factor_ref 0.0869
_reflns_number_gt 1458
_reflns_number_total 1653
_reflns_threshold_expression I>2\s(I)
_cod_data_source_file hb5090.cif
_cod_data_source_block I
_cod_original_sg_symbol_H-M 'P 21'
_cod_database_code 2223395
_cod_database_fobs_code 2223395

loop_
_symmetry_equiv_pos_site_id
_symmetry_equiv_pos_as_xyz
1 x,y,z
2 -x,1/2+y,-z

loop_
_atom_site_aniso_label
_atom_site_aniso_U_11
_atom_site_aniso_U_22
_atom_site_aniso_U_33
_atom_site_aniso_U_12
_atom_site_aniso_U_13
_atom_site_aniso_U_23
Br1 0.0216(3) 0.0200(3) 0.0131(3) 0.0009(4) -0.0012(2) 0.0024(3)
S1 0.0143(7) 0.0109(8) 0.0142(7) -0.0014(6) 0.0010(5) 0.0006(5)
O1 0.0173(18) 0.019(2) 0.0186(18) -0.009(3) 0.0003(14) 0.010(3)
O2 0.017(2) 0.017(2) 0.018(2) -0.006(2) -0.0015(17) 0.0027(19)
O3 0.014(2) 0.013(2) 0.017(2) 0.0027(18) -0.0014(17) 0.0053(17)
N1 0.013(2) 0.013(3) 0.017(3) -0.002(2) 0.005(2) -0.001(2)
N2 0.018(3) 0.010(3) 0.022(3) -0.001(3) 0.003(2) -0.001(2)
C1 0.015(2) 0.010(3) 0.013(2) 0.005(4) 0.0056(19) -0.006(4)
C2 0.017(3) 0.018(3) 0.005(2) -0.001(3) 0.000(2) -0.003(2)
C3 0.011(3) 0.011(3) 0.023(3) -0.002(3) 0.006(2) 0.004(3)
C4 0.020(3) 0.008(4) 0.016(3) -0.005(3) 0.009(2) 0.001(2)
C5 0.016(3) 0.010(3) 0.010(3) 0.005(3) 0.002(2) -0.006(2)
C6 0.015(3) 0.015(3) 0.015(3) -0.001(3) 0.003(2) -0.004(3)
C7 0.013(3) 0.008(3) 0.020(3) -0.004(3) 0.007(2) -0.002(3)
C8 0.017(2) 0.004(3) 0.014(2) 0.002(3) 0.006(2) 0.001(3)
C9 0.009(3) 0.010(4) 0.025(3) -0.002(2) 0.001(2) -0.002(2)
C10 0.017(3) 0.016(3) 0.013(3) 0.001(3) -0.002(2) 0.003(3)
C11 0.017(3) 0.008(3) 0.016(3) 0.001(3) 0.005(2) 0.001(2)
C12 0.012(3) 0.014(3) 0.014(3) -0.004(3) 0.000(2) -0.001(3)
C13 0.016(3) 0.013(3) 0.014(3) 0.002(3) -0.002(2) -0.002(3)

loop_
_atom_site_type_symbol
_atom_site_label
_atom_site_fract_x
_atom_site_fract_y
_atom_site_fract_z
_atom_site_U_iso_or_equiv
_atom_site_thermal_displace_type
_atom_site_calc_flag
_atom_site_refinement_flags
_atom_site_occupancy
Br Br1 0.22142(8) 1.43584(16) 0.03133(2) 0.0184(2) Uani . . 1.000
S S1 0.2382(2) -0.1521(3) 0.42877(6) 0.0131(4) Uani . . 1.000
O O1 0.8682(5) 0.9320(15) 0.21201(14) 0.0184(11) Uani . . 1.000
O O2 0.0460(7) -0.3040(10) 0.40583(17) 0.0175(12) Uani . . 1.000
O O3 0.4146(6) -0.3217(10) 0.45633(17) 0.0148(12) Uani . . 1.000
N N1 0.5538(8) 0.6166(11) 0.2472(2) 0.0141(16) Uani . . 1.000
N N2 0.1639(9) 0.0737(13) 0.4770(2) 0.0166(17) Uani . . 1.000
C C1 0.5019(8) 0.947(2) 0.16824(19) 0.0124(14) Uani . . 1.000
C C2 0.7192(9) 1.0429(15) 0.1723(2) 0.0134(16) Uani . . 1.000
C C3 0.7829(9) 1.2590(14) 0.1347(2) 0.0148(17) Uani . . 1.000
C C4 0.6381(9) 1.3763(12) 0.0932(2) 0.0143(19) Uani . . 1.000
C C5 0.4222(9) 1.2702(14) 0.0883(2) 0.0120(17) Uani . . 1.000
C C6 0.3552(10) 1.0646(14) 0.1257(2) 0.0149(17) Uani . . 1.000
C C7 0.4239(9) 0.7346(14) 0.2085(2) 0.0134(17) Uani . . 1.000
C C8 0.4747(8) 0.4182(18) 0.2878(2) 0.0114(14) Uani . . 1.000
C C9 0.6126(9) 0.3535(13) 0.3358(2) 0.0147(19) Uani . . 1.000
C C10 0.5457(10) 0.1737(14) 0.3780(3) 0.0155(17) Uani . . 1.000
C C11 0.3363(9) 0.0532(14) 0.3724(2) 0.0135(17) Uani . . 1.000
C C12 0.1995(9) 0.1113(13) 0.3242(2) 0.0134(17) Uani . . 1.000
C C13 0.2664(9) 0.2936(14) 0.2818(2) 0.0145(17) Uani . . 1.000
H H1 0.81278 0.79686 0.22919 0.0218 Uiso . . 1.000
H H3 0.92711 1.32519 0.13772 0.0176 Uiso . . 1.000
H H4 0.68212 1.52308 0.06879 0.0172 Uiso . . 1.000
H H6 0.21007 1.00207 0.12277 0.0178 Uiso . . 1.000
H H7 0.27623 0.68391 0.20607 0.0155 Uiso . . 1.000
H H9 0.75293 0.43345 0.33940 0.0177 Uiso . . 1.000
H H10 0.63936 0.13250 0.41016 0.0182 Uiso . . 1.000
H H12 0.06076 0.02660 0.32024 0.0159 Uiso . . 1.000
H H13 0.17312 0.33314 0.24953 0.0172 Uiso . . 1.000
H H21 0.258(12) 0.139(18) 0.493(3) 0.0197 Uiso . . 1.000
H H22 0.062(11) 0.200(17) 0.460(3) 0.0197 Uiso . . 1.000

loop_
_atom_type_symbol
_atom_type_description
_atom_type_scat_dispersion_real
_atom_type_scat_dispersion_imag
_atom_type_scat_source
C C 0.0033 0.0016 'International Tables Vol C Tables 4.2.6.8 and 6.1.1.4'
H H 0.0000 0.0000 'International Tables Vol C Tables 4.2.6.8 and 6.1.1.4'
N N 0.0061 0.0033 'International Tables Vol C Tables 4.2.6.8 and 6.1.1.4'
O O 0.0106 0.0060 'International Tables Vol C Tables 4.2.6.8 and 6.1.1.4'
S S 0.1246 0.1234 'International Tables Vol C Tables 4.2.6.8 and 6.1.1.4'
Br Br -0.2901 2.4595 'International Tables Vol C Tables 4.2.6.8 and 6.1.1.4'

loop_
_geom_angle_atom_site_label_1
_geom_angle_atom_site_label_2
_geom_angle_atom_site_label_3
_geom_angle_site_symmetry_1
_geom_angle_site_symmetry_2
_geom_angle_site_symmetry_3
_geom_angle
_geom_angle_publ_flag
O2 S1 O3 . . . 118.7(3) no
O2 S1 N2 . . . 107.4(3) no
O2 S1 C11 . . . 106.9(3) no
O3 S1 N2 . . . 105.4(3) no
O3 S1 C11 . . . 109.4(3) no
N2 S1 C11 . . . 108.8(3) no
C2 O1 H1 . . . 109.00 no
C7 N1 C8 . . . 121.0(5) no
S1 N2 H22 . . . 108(5) no
S1 N2 H21 . . . 111(6) no
H21 N2 H22 . . . 117(8) no
C2 C1 C6 . . . 119.2(6) no
C2 C1 C7 . . . 121.4(5) no
C6 C1 C7 . . . 119.4(5) no
O1 C2 C1 . . . 121.4(5) no
C1 C2 C3 . . . 119.2(5) no
O1 C2 C3 . . . 119.4(5) no
C2 C3 C4 . . . 121.6(5) no
C3 C4 C5 . . . 118.6(5) no
C4 C5 C6 . . . 120.6(5) no
Br1 C5 C4 . . . 118.5(4) no
Br1 C5 C6 . . . 120.8(4) no
C1 C6 C5 . . . 120.7(6) no
N1 C7 C1 . . . 121.4(5) no
N1 C8 C13 . . . 123.1(5) no
C9 C8 C13 . . . 119.5(5) no
N1 C8 C9 . . . 117.4(5) no
C8 C9 C10 . . . 121.0(5) no
C9 C10 C11 . . . 119.4(6) no
S1 C11 C10 . . . 120.2(4) no
C10 C11 C12 . . . 120.0(5) no
S1 C11 C12 . . . 119.7(4) no
C11 C12 C13 . . . 120.6(5) no
C8 C13 C12 . . . 119.4(5) no
C2 C3 H3 . . . 119.00 no
C4 C3 H3 . . . 119.00 no
C3 C4 H4 . . . 121.00 no
C5 C4 H4 . . . 121.00 no
C1 C6 H6 . . . 120.00 no
C5 C6 H6 . . . 120.00 no
N1 C7 H7 . . . 119.00 no
C1 C7 H7 . . . 119.00 no
C8 C9 H9 . . . 119.00 no
C10 C9 H9 . . . 119.00 no
C9 C10 H10 . . . 120.00 no
C11 C10 H10 . . . 120.00 no
C11 C12 H12 . . . 120.00 no
C13 C12 H12 . . . 120.00 no
C8 C13 H13 . . . 120.00 no
C12 C13 H13 . . . 120.00 no

loop_
_geom_bond_atom_site_label_1
_geom_bond_atom_site_label_2
_geom_bond_site_symmetry_1
_geom_bond_site_symmetry_2
_geom_bond_distance
_geom_bond_publ_flag
Br1 C5 . . 1.898(5) no
S1 O2 . . 1.431(5) no
S1 O3 . . 1.437(4) no
S1 N2 . . 1.616(5) no
S1 C11 . . 1.759(6) no
O1 C2 . . 1.349(7) no
O1 H1 . . 0.8200 no
N1 C8 . . 1.421(8) no
N1 C7 . . 1.276(7) no
N2 H21 . . 0.73(8) no
N2 H22 . . 0.92(7) no
C1 C7 . . 1.454(9) no
C1 C6 . . 1.395(8) no
C1 C2 . . 1.396(8) no
C2 C3 . . 1.393(8) no
C3 C4 . . 1.372(7) no
C4 C5 . . 1.403(8) no
C5 C6 . . 1.363(8) no
C8 C13 . . 1.392(8) no
C8 C9 . . 1.385(7) no
C9 C10 . . 1.368(9) no
C10 C11 . . 1.390(8) no
C11 C12 . . 1.379(7) no
C12 C13 . . 1.378(8) no
C3 H3 . . 0.9300 no
C4 H4 . . 0.9300 no
C6 H6 . . 0.9300 no
C7 H7 . . 0.9300 no
C9 H9 . . 0.9300 no
C10 H10 . . 0.9300 no
C12 H12 . . 0.9300 no
C13 H13 . . 0.9300 no

loop_
_geom_hbond_atom_site_label_D
_geom_hbond_atom_site_label_H
_geom_hbond_atom_site_label_A
_geom_hbond_site_symmetry_A
_geom_hbond_distance_DH
_geom_hbond_distance_HA
_geom_hbond_distance_DA
_geom_hbond_angle_DHA
_geom_hbond_publ_flag
O1 H1 N1 . 0.82 1.86 2.583(7) 146 yes
N2 H21 O3 2_656 0.73(8) 2.26(7) 2.950(7) 160(8) yes
N2 H22 O2 1_565 0.92(7) 2.58(8) 3.325(7) 139(6) yes
C9 H9 O2 1_665 0.93 2.57 3.386(7) 146 yes

loop_
_geom_torsion_atom_site_label_1
_geom_torsion_atom_site_label_2
_geom_torsion_atom_site_label_3
_geom_torsion_atom_site_label_4
_geom_torsion_site_symmetry_1
_geom_torsion_site_symmetry_2
_geom_torsion_site_symmetry_3
_geom_torsion_site_symmetry_4
_geom_torsion
_geom_torsion_publ_flag
O2 S1 C11 C10 . . . . -166.2(5) no
O2 S1 C11 C12 . . . . 18.2(6) no
O3 S1 C11 C10 . . . . -36.6(6) no
O3 S1 C11 C12 . . . . 147.9(5) no
N2 S1 C11 C10 . . . . 78.1(6) no
N2 S1 C11 C12 . . . . -97.5(5) no
C8 N1 C7 C1 . . . . 177.5(6) no
C7 N1 C8 C9 . . . . -165.3(6) no
C7 N1 C8 C13 . . . . 13.4(10) no
C6 C1 C2 O1 . . . . -178.8(6) no
C6 C1 C2 C3 . . . . 1.6(10) no
C7 C1 C2 O1 . . . . 3.2(10) no
C7 C1 C2 C3 . . . . -176.4(6) no
C2 C1 C6 C5 . . . . 0.2(10) no
C7 C1 C6 C5 . . . . 178.2(6) no
C2 C1 C7 N1 . . . . -3.7(10) no
C6 C1 C7 N1 . . . . 178.3(6) no
O1 C2 C3 C4 . . . . 179.3(5) no
C1 C2 C3 C4 . . . . -1.1(9) no
C2 C3 C4 C5 . . . . -1.2(8) no
C3 C4 C5 Br1 . . . . 179.4(4) no
C3 C4 C5 C6 . . . . 3.0(8) no
Br1 C5 C6 C1 . . . . -178.8(5) no
C4 C5 C6 C1 . . . . -2.5(9) no
N1 C8 C9 C10 . . . . 177.4(6) no
C13 C8 C9 C10 . . . . -1.3(10) no
N1 C8 C13 C12 . . . . -177.7(6) no
C9 C8 C13 C12 . . . . 1.0(9) no
C8 C9 C10 C11 . . . . 0.3(9) no
C9 C10 C11 S1 . . . . -174.5(5) no
C9 C10 C11 C12 . . . . 1.1(9) no
S1 C11 C12 C13 . . . . 174.2(5) no
C10 C11 C12 C13 . . . . -1.4(9) no
C11 C12 C13 C8 . . . . 0.4(9) no

loop_
_cod_related_entry_id
_cod_related_entry_database
_cod_related_entry_code
1 ChemSpider 10484536
